data_7110873
loop_
_publ_author_name
'D\"ohler, Thomas'
'G\"orls, Helmar'
'Walther, Dirk'

_publ_section_title
;
 Di- and oligo-nuclear nickel complexes with oxalic amidinato bridging
 ligands: syntheses, structures and catalytic reactions
;
_journal_issue 11
_journal_name_full 'Chemical Communications'
_journal_page_first 945
_journal_paper_doi 10.1039/b000791i
_journal_year 2000
_chemical_formula_sum 'C112 H122 N12 Ni2 O4 Zn2'
_chemical_formula_weight 1948.38
_chemical_name_systematic
; 
 ? 
;
_space_group_IT_number 15
_symmetry_cell_setting monoclinic
_symmetry_space_group_name_Hall '-I 2ya'
_symmetry_space_group_name_H-M 'I 1 2/a 1'
_atom_sites_solution_hydrogens geom
_atom_sites_solution_primary direct
_atom_sites_solution_secondary difmap
_audit_creation_method SHELXL-97
_cell_angle_alpha 90.00
_cell_angle_beta 105.960(2)
_cell_angle_gamma 90.00
_cell_formula_units_Z 4
_cell_length_a 22.2023(8)
_cell_length_b 21.6541(6)
_cell_length_c 25.343(1)
_cell_measurement_temperature 183(2)
_cell_volume 11714.5(7)
_computing_cell_refinement DENZO
_computing_data_collection COLLECT
_computing_data_reduction DENZO
_computing_molecular_graphics SHELXTL/PC
_computing_publication_material SHELXL-97
_computing_structure_refinement 'SHELXL-97 (Sheldrick, 1997)'
_computing_structure_solution 'SHELXS-97 (Sheldrick, 1990)'
_diffrn_ambient_temperature 183(2)
_diffrn_measured_fraction_theta_full 0.989
_diffrn_measured_fraction_theta_max 0.989
_diffrn_measurement_device_type KappaCCD
_diffrn_measurement_method 'phi- + omega-scan'
_diffrn_radiation_monochromator graphite
_diffrn_radiation_source 'fine-focus sealed tube'
_diffrn_radiation_type MoK\a
_diffrn_radiation_wavelength 0.71073
_diffrn_reflns_av_R_equivalents 0.0911
_diffrn_reflns_av_sigmaI/netI 0.1305
_diffrn_reflns_limit_h_max 27
_diffrn_reflns_limit_h_min -27
_diffrn_reflns_limit_k_max 27
_diffrn_reflns_limit_k_min -26
_diffrn_reflns_limit_l_max 31
_diffrn_reflns_limit_l_min -31
_diffrn_reflns_number 22567
_diffrn_reflns_theta_full 26.42
_diffrn_reflns_theta_max 26.42
_diffrn_reflns_theta_min 3.01
_exptl_absorpt_coefficient_mu 0.771
_exptl_absorpt_correction_T_max 0.8608
_exptl_absorpt_correction_T_min 0.7901
_exptl_crystal_colour colourless
_exptl_crystal_density_diffrn 1.125
_exptl_crystal_density_method 'not measured'
_exptl_crystal_description prism
_exptl_crystal_F_000 4176
_exptl_crystal_size_max 0.32
_exptl_crystal_size_mid 0.28
_exptl_crystal_size_min 0.20
_refine_diff_density_max 0.927
_refine_diff_density_min -0.451
_refine_diff_density_rms 0.091
_refine_ls_extinction_method none
_refine_ls_goodness_of_fit_ref 1.010
_refine_ls_hydrogen_treatment rigid-group
_refine_ls_matrix_type full
_refine_ls_number_parameters 615
_refine_ls_number_reflns 11922
_refine_ls_number_restraints 0
_refine_ls_restrained_S_all 1.010
_refine_ls_R_factor_all 0.1752
_refine_ls_R_factor_gt 0.0862
_refine_ls_shift/su_max 0.013
_refine_ls_shift/su_mean 0.000
_refine_ls_structure_factor_coef Fsqd
_refine_ls_weighting_details 'calc w=1/[\s^2^(Fo^2^)+(0.1336P)^2^+11.1118P] where P=(Fo^2^+2Fc^2^)/3'
_refine_ls_weighting_scheme calc
_refine_ls_wR_factor_gt 0.2171
_refine_ls_wR_factor_ref 0.2610
_reflns_number_gt 6125
_reflns_number_total 11922
_reflns_threshold_expression >2sigma(I)
_cod_data_source_file b000791isup1.cif
_cod_data_source_block 7
_cod_original_sg_symbol_H-M I2/a
_cod_database_code 7110873

loop_
_symmetry_equiv_pos_as_xyz
'x, y, z'
'-x+1/2, y, -z'
'x+1/2, y+1/2, z+1/2'
'-x+1, y+1/2, -z+1/2'
'-x, -y, -z'
'x-1/2, -y, z'
'-x+1/2, -y+1/2, -z+1/2'
'x, -y+1/2, z+1/2'

loop_
_atom_site_label
_atom_site_type_symbol
_atom_site_fract_x
_atom_site_fract_y
_atom_site_fract_z
_atom_site_U_iso_or_equiv
_atom_site_adp_type
_atom_site_occupancy
_atom_site_symmetry_multiplicity
_atom_site_calc_flag
_atom_site_refinement_flags
Zn Zn 0.63156(3) 0.69975(3) 0.43474(3) 0.0430(2) Uani 1 1 d .
Ni Ni 0.38637(3) 0.69204(3) 0.34254(3) 0.0470(3) Uani 1 1 d .
O1 O 0.33263(19) 0.6292(2) 0.3112(2) 0.0658(14) Uani 1 1 d .
O2 O 0.32267(19) 0.7489(2) 0.34019(19) 0.0586(12) Uani 1 1 d .
N1 N 0.4558(2) 0.6377(2) 0.3543(2) 0.0432(12) Uani 1 1 d .
N2 N 0.4484(2) 0.7522(2) 0.3701(2) 0.0443(12) Uani 1 1 d .
N3 N 0.5674(2) 0.6372(2) 0.3979(2) 0.0425(12) Uani 1 1 d .
N4 N 0.5607(2) 0.7598(2) 0.4093(2) 0.0421(12) Uani 1 1 d .
N5 N 0.7182(2) 0.6945(2) 0.4263(2) 0.0407(11) Uani 1 1 d .
N6 N 0.6756(2) 0.7016(2) 0.5150(2) 0.0421(12) Uani 1 1 d .
C1 C 0.5102(2) 0.6616(2) 0.3797(2) 0.0366(13) Uani 1 1 d .
C2 C 0.5058(2) 0.7311(3) 0.3875(2) 0.0391(13) Uani 1 1 d .
C3 C 0.4476(3) 0.5741(3) 0.3380(3) 0.0440(15) Uani 1 1 d .
C4 C 0.4320(3) 0.5306(3) 0.3723(3) 0.0605(18) Uani 1 1 d .
C5 C 0.4234(4) 0.4694(3) 0.3549(4) 0.076(2) Uani 1 1 d .
H5A H 0.4135 0.4395 0.3786 0.092 Uiso 1 1 calc R
C6 C 0.4288(3) 0.4511(3) 0.3047(4) 0.065(2) Uani 1 1 d .
C7 C 0.4424(3) 0.4943(3) 0.2712(3) 0.065(2) Uani 1 1 d .
H7A H 0.4457 0.4818 0.2362 0.078 Uiso 1 1 calc R
C8 C 0.4517(3) 0.5568(3) 0.2860(3) 0.0554(17) Uani 1 1 d .
C9 C 0.4223(5) 0.5501(4) 0.4272(4) 0.094(3) Uani 1 1 d .
H9A H 0.4118 0.5138 0.4460 0.141 Uiso 1 1 calc R
H9B H 0.3879 0.5800 0.4209 0.141 Uiso 1 1 calc R
H9C H 0.4608 0.5690 0.4500 0.141 Uiso 1 1 calc R
C10 C 0.4214(4) 0.3820(3) 0.2898(5) 0.102(3) Uani 1 1 d .
H10A H 0.4263 0.3759 0.2529 0.153 Uiso 1 1 calc R
H10B H 0.3797 0.3680 0.2907 0.153 Uiso 1 1 calc R
H10C H 0.4535 0.3582 0.3163 0.153 Uiso 1 1 calc R
C11 C 0.4658(5) 0.6049(4) 0.2470(4) 0.100(3) Uani 1 1 d .
H11A H 0.4667 0.5848 0.2126 0.150 Uiso 1 1 calc R
H11B H 0.5065 0.6240 0.2639 0.150 Uiso 1 1 calc R
H11C H 0.4331 0.6367 0.2395 0.150 Uiso 1 1 calc R
C12 C 0.4357(2) 0.8170(3) 0.3588(3) 0.0429(15) Uani 1 1 d .
C13 C 0.4424(3) 0.8395(3) 0.3083(3) 0.0546(18) Uani 1 1 d .
C14 C 0.4336(3) 0.9031(3) 0.2978(3) 0.064(2) Uani 1 1 d .
H14A H 0.4396 0.9193 0.2648 0.077 Uiso 1 1 calc R
C15 C 0.4168(3) 0.9423(3) 0.3333(4) 0.068(2) Uani 1 1 d .
C16 C 0.4058(3) 0.9177(3) 0.3802(4) 0.067(2) Uani 1 1 d .
H16A H 0.3916 0.9446 0.4039 0.081 Uiso 1 1 calc R
C17 C 0.4145(3) 0.8548(3) 0.3945(3) 0.0529(17) Uani 1 1 d .
C18 C 0.4627(4) 0.7972(3) 0.2681(3) 0.071(2) Uani 1 1 d .
H18A H 0.4646 0.8210 0.2357 0.107 Uiso 1 1 calc R
H18B H 0.4324 0.7635 0.2569 0.107 Uiso 1 1 calc R
H18C H 0.5041 0.7800 0.2858 0.107 Uiso 1 1 calc R
C19 C 0.4117(4) 1.0116(3) 0.3215(4) 0.106(4) Uani 1 1 d .
H19A H 0.4213 1.0198 0.2867 0.159 Uiso 1 1 calc R
H19B H 0.4415 1.0337 0.3512 0.159 Uiso 1 1 calc R
H19C H 0.3690 1.0255 0.3191 0.159 Uiso 1 1 calc R
C20 C 0.4038(3) 0.8297(3) 0.4453(3) 0.068(2) Uani 1 1 d .
H20A H 0.4126 0.7853 0.4475 0.102 Uiso 1 1 calc R
H20B H 0.3601 0.8367 0.4450 0.102 Uiso 1 1 calc R
H20C H 0.4316 0.8506 0.4771 0.102 Uiso 1 1 calc R
C21 C 0.5826(2) 0.5737(3) 0.3933(2) 0.0409(14) Uani 1 1 d .
C22 C 0.5796(4) 0.5314(3) 0.4330(3) 0.073(2) Uani 1 1 d .
H22A H 0.5675 0.5446 0.4644 0.087 Uiso 1 1 calc R
C23 C 0.5937(4) 0.4705(3) 0.4277(4) 0.083(3) Uani 1 1 d .
H23A H 0.5900 0.4420 0.4552 0.100 Uiso 1 1 calc R
C24 C 0.6132(3) 0.4491(3) 0.3837(3) 0.069(2) Uani 1 1 d .
C25 C 0.6202(4) 0.4921(4) 0.3461(3) 0.070(2) Uani 1 1 d .
H25A H 0.6353 0.4796 0.3162 0.084 Uiso 1 1 calc R
C26 C 0.6055(4) 0.5538(3) 0.3511(3) 0.065(2) Uani 1 1 d .
H26A H 0.6113 0.5828 0.3248 0.078 Uiso 1 1 calc R
C27 C 0.6256(5) 0.3804(4) 0.3768(4) 0.102(3) Uani 1 1 d .
H27A H 0.6186 0.3572 0.4078 0.153 Uiso 1 1 calc R
H27B H 0.6691 0.3748 0.3758 0.153 Uiso 1 1 calc R
H27C H 0.5972 0.3652 0.3425 0.153 Uiso 1 1 calc R
C28 C 0.5661(3) 0.8246(3) 0.4240(3) 0.0437(15) Uani 1 1 d .
C29 C 0.5794(3) 0.8679(3) 0.3879(3) 0.0550(17) Uani 1 1 d .
H29A H 0.5852 0.8550 0.3538 0.066 Uiso 1 1 calc R
C30 C 0.5843(3) 0.9304(3) 0.4024(3) 0.065(2) Uani 1 1 d .
H30A H 0.5921 0.9599 0.3773 0.078 Uiso 1 1 calc R
C31 C 0.5778(3) 0.9501(3) 0.4526(4) 0.069(2) Uani 1 1 d .
C32 C 0.5680(3) 0.9062(3) 0.4888(3) 0.068(2) Uani 1 1 d .
H32A H 0.5649 0.9187 0.5239 0.081 Uiso 1 1 calc R
C33 C 0.5625(3) 0.8443(3) 0.4748(3) 0.0548(17) Uani 1 1 d .
H33A H 0.5561 0.8149 0.5006 0.066 Uiso 1 1 calc R
C34 C 0.5805(5) 1.0193(4) 0.4658(4) 0.103(3) Uani 1 1 d .
H34A H 0.5880 1.0425 0.4350 0.154 Uiso 1 1 calc R
H34B H 0.6145 1.0272 0.4990 0.154 Uiso 1 1 calc R
H34C H 0.5406 1.0323 0.4717 0.154 Uiso 1 1 calc R
C35 C 0.7620(2) 0.6988(2) 0.4747(2) 0.0369(12) Uani 1 1 d .
C36 C 0.7059(3) 0.7049(3) 0.3283(3) 0.0533(17) Uani 1 1 d .
C37 C 0.7303(2) 0.6727(3) 0.3773(2) 0.0413(14) Uani 1 1 d .
C38 C 0.7607(3) 0.6157(3) 0.3759(3) 0.0535(17) Uani 1 1 d .
C39 C 0.7677(3) 0.5938(3) 0.3266(3) 0.0628(19) Uani 1 1 d .
H39A H 0.7883 0.5555 0.3262 0.075 Uiso 1 1 calc R
C40 C 0.7452(4) 0.6264(3) 0.2771(3) 0.067(2) Uani 1 1 d .
C41 C 0.7153(3) 0.6805(3) 0.2798(3) 0.0598(19) Uani 1 1 d .
H41A H 0.6998 0.7033 0.2468 0.072 Uiso 1 1 calc R
C42 C 0.7794(4) 0.5734(3) 0.4272(3) 0.077(2) Uani 1 1 d .
H42A H 0.7993 0.5359 0.4185 0.115 Uiso 1 1 calc R
H42B H 0.7418 0.5623 0.4383 0.115 Uiso 1 1 calc R
H42C H 0.8088 0.5953 0.4573 0.115 Uiso 1 1 calc R
C43 C 0.7534(4) 0.6006(4) 0.2238(3) 0.089(3) Uani 1 1 d .
H43A H 0.7352 0.6293 0.1938 0.133 Uiso 1 1 calc R
H43B H 0.7323 0.5606 0.2162 0.133 Uiso 1 1 calc R
H43C H 0.7982 0.5954 0.2271 0.133 Uiso 1 1 calc R
C44 C 0.6712(3) 0.7631(3) 0.3279(3) 0.073(2) Uani 1 1 d .
H44A H 0.6697 0.7728 0.3653 0.110 Uiso 1 1 calc R
H44B H 0.6285 0.7586 0.3040 0.110 Uiso 1 1 calc R
H44C H 0.6925 0.7966 0.3142 0.110 Uiso 1 1 calc R
C45 C 0.6426(3) 0.7177(3) 0.5538(3) 0.0461(15) Uani 1 1 d .
C46 C 0.5852(3) 0.6892(3) 0.5496(3) 0.067(2) Uani 1 1 d .
H46A H 0.5723 0.6555 0.5251 0.081 Uiso 1 1 calc R
C47 C 0.5467(5) 0.7095(4) 0.5808(5) 0.100(3) Uani 1 1 d .
H47A H 0.5078 0.6894 0.5775 0.120 Uiso 1 1 calc R
C48 C 0.5646(5) 0.7599(5) 0.6177(4) 0.097(3) Uani 1 1 d .
C49 C 0.6207(4) 0.7871(4) 0.6217(3) 0.073(2) Uani 1 1 d .
H49A H 0.6334 0.8208 0.6463 0.088 Uiso 1 1 calc R
C50 C 0.6606(3) 0.7675(3) 0.5910(3) 0.0603(19) Uani 1 1 d .
H50A H 0.6997 0.7876 0.5951 0.072 Uiso 1 1 calc R
C51 C 0.5197(7) 0.7839(6) 0.6507(6) 0.155(6) Uani 1 1 d .
H51A H 0.5395 0.8186 0.6739 0.232 Uiso 1 1 calc R
H51B H 0.5111 0.7506 0.6737 0.232 Uiso 1 1 calc R
H51C H 0.4804 0.7977 0.6251 0.232 Uiso 1 1 calc R
C52 C 0.2727(3) 0.6336(3) 0.2916(3) 0.068(2) Uani 1 1 d .
C53 C 0.2382(3) 0.6849(3) 0.2961(3) 0.070(2) Uani 1 1 d .
H53A H 0.1940 0.6831 0.2814 0.084 Uiso 1 1 calc R
C54 C 0.2640(3) 0.7388(3) 0.3208(3) 0.0591(18) Uani 1 1 d .
C55 C 0.2428(4) 0.5748(4) 0.2633(4) 0.103(4) Uani 1 1 d .
H55A H 0.2755 0.5442 0.2641 0.154 Uiso 1 1 calc R
H55B H 0.2203 0.5841 0.2251 0.154 Uiso 1 1 calc R
H55C H 0.2135 0.5584 0.2824 0.154 Uiso 1 1 calc R
C56 C 0.2234(3) 0.7918(4) 0.3294(4) 0.089(3) Uani 1 1 d .
H56A H 0.2500 0.8261 0.3472 0.133 Uiso 1 1 calc R
H56B H 0.1974 0.7782 0.3529 0.133 Uiso 1 1 calc R
H56C H 0.1963 0.8054 0.2939 0.133 Uiso 1 1 calc R

loop_
_atom_site_aniso_label
_atom_site_aniso_U_11
_atom_site_aniso_U_22
_atom_site_aniso_U_33
_atom_site_aniso_U_23
_atom_site_aniso_U_13
_atom_site_aniso_U_12
Zn 0.0247(3) 0.0427(4) 0.0518(4) -0.0019(3) -0.0057(3) -0.0002(3)
Ni 0.0246(4) 0.0480(5) 0.0619(6) 0.0002(4) 0.0007(3) -0.0033(3)
O1 0.033(2) 0.058(3) 0.094(4) 0.000(3) -0.004(2) -0.0096(19)
O2 0.034(2) 0.062(3) 0.072(3) 0.002(2) 0.003(2) 0.0025(19)
N1 0.024(2) 0.038(3) 0.060(3) -0.005(2) -0.002(2) -0.0036(19)
N2 0.028(2) 0.046(3) 0.053(3) -0.006(2) 0.002(2) -0.004(2)
N3 0.030(2) 0.038(2) 0.051(3) -0.003(2) -0.003(2) 0.0003(19)
N4 0.030(3) 0.040(3) 0.047(3) -0.005(2) -0.005(2) -0.0026(19)
N5 0.028(2) 0.042(3) 0.044(3) 0.003(2) -0.003(2) 0.0002(19)
N6 0.023(2) 0.048(3) 0.049(3) 0.001(2) 0.000(2) -0.0011(19)
C1 0.031(3) 0.038(3) 0.036(3) 0.001(2) 0.001(2) -0.002(2)
C2 0.032(3) 0.044(3) 0.036(3) 0.000(3) 0.002(2) -0.001(2)
C3 0.028(3) 0.047(3) 0.050(4) -0.001(3) -0.001(3) -0.001(2)
C4 0.066(5) 0.051(4) 0.064(5) 0.000(3) 0.018(4) -0.001(3)
C5 0.080(6) 0.048(4) 0.105(7) 0.005(4) 0.032(5) -0.001(4)
C6 0.054(4) 0.050(4) 0.090(6) -0.017(4) 0.016(4) -0.015(3)
C7 0.045(4) 0.075(5) 0.073(5) -0.029(4) 0.013(4) -0.002(3)
C8 0.046(4) 0.057(4) 0.060(5) -0.003(3) 0.008(3) 0.003(3)
C9 0.148(9) 0.071(5) 0.081(6) 0.007(5) 0.062(6) -0.009(5)
C10 0.087(6) 0.054(4) 0.158(10) -0.043(5) 0.023(6) -0.002(4)
C11 0.146(9) 0.085(6) 0.087(7) -0.002(5) 0.063(6) 0.002(6)
C12 0.024(3) 0.039(3) 0.058(4) 0.002(3) -0.001(3) -0.001(2)
C13 0.031(3) 0.054(4) 0.065(5) 0.009(3) -0.009(3) -0.007(3)
C14 0.042(4) 0.064(4) 0.076(5) 0.020(4) -0.004(3) -0.007(3)
C15 0.047(4) 0.051(4) 0.089(6) 0.002(4) -0.011(4) 0.005(3)
C16 0.037(4) 0.058(4) 0.097(6) -0.019(4) 0.005(4) 0.002(3)
C17 0.028(3) 0.057(4) 0.069(5) -0.011(3) 0.005(3) 0.002(3)
C18 0.081(5) 0.071(5) 0.058(5) 0.006(4) 0.013(4) -0.004(4)
C19 0.096(7) 0.050(4) 0.147(9) 0.004(5) -0.011(6) 0.007(4)
C20 0.058(4) 0.072(5) 0.078(6) -0.012(4) 0.027(4) 0.003(4)
C21 0.029(3) 0.046(3) 0.040(3) -0.007(3) -0.003(2) -0.001(2)
C22 0.111(7) 0.053(4) 0.058(5) 0.002(4) 0.028(4) 0.016(4)
C23 0.123(8) 0.053(4) 0.074(6) 0.003(4) 0.028(5) 0.020(5)
C24 0.059(4) 0.055(4) 0.075(5) -0.013(4) -0.012(4) 0.016(3)
C25 0.076(5) 0.068(5) 0.069(5) -0.019(4) 0.026(4) 0.003(4)
C26 0.074(5) 0.056(4) 0.062(5) -0.005(4) 0.014(4) -0.002(3)
C27 0.123(8) 0.066(5) 0.100(7) -0.017(5) 0.000(6) 0.029(5)
C28 0.031(3) 0.038(3) 0.053(4) 0.001(3) -0.004(3) 0.003(2)
C29 0.050(4) 0.048(4) 0.061(4) -0.002(3) 0.005(3) 0.000(3)
C30 0.057(4) 0.044(4) 0.081(6) 0.006(4) -0.005(4) -0.002(3)
C31 0.057(5) 0.049(4) 0.088(6) -0.017(4) -0.002(4) 0.004(3)
C32 0.062(5) 0.062(5) 0.068(5) -0.026(4) -0.001(4) 0.011(3)
C33 0.046(4) 0.061(4) 0.052(4) -0.004(3) 0.005(3) 0.008(3)
C34 0.114(8) 0.056(5) 0.126(8) -0.031(5) 0.013(6) -0.003(5)
C35 0.028(3) 0.031(3) 0.045(3) 0.000(2) -0.001(2) 0.000(2)
C36 0.053(4) 0.051(4) 0.047(4) 0.004(3) 0.000(3) -0.004(3)
C37 0.027(3) 0.045(3) 0.045(4) 0.001(3) -0.001(2) -0.006(2)
C38 0.048(4) 0.057(4) 0.047(4) -0.006(3) -0.001(3) -0.002(3)
C39 0.059(4) 0.056(4) 0.066(5) -0.006(4) 0.006(4) 0.001(3)
C40 0.069(5) 0.066(5) 0.059(5) -0.013(4) 0.007(4) -0.012(4)
C41 0.056(4) 0.070(5) 0.043(4) 0.013(3) -0.004(3) -0.008(3)
C42 0.089(6) 0.053(4) 0.074(5) 0.004(4) 0.001(4) 0.016(4)
C43 0.090(6) 0.110(7) 0.073(6) -0.020(5) 0.034(5) -0.018(5)
C44 0.061(5) 0.077(5) 0.070(5) 0.019(4) 0.000(4) 0.009(4)
C45 0.041(3) 0.046(3) 0.050(4) 0.008(3) 0.009(3) 0.009(3)
C46 0.052(4) 0.066(4) 0.094(6) 0.006(4) 0.037(4) -0.002(3)
C47 0.086(7) 0.080(6) 0.161(10) 0.013(6) 0.077(7) 0.006(5)
C48 0.105(8) 0.101(7) 0.110(8) 0.026(6) 0.072(7) 0.031(6)
C49 0.079(6) 0.082(5) 0.056(5) -0.006(4) 0.015(4) 0.033(5)
C50 0.045(4) 0.076(5) 0.049(4) 0.001(4) -0.005(3) 0.008(3)
C51 0.205(14) 0.125(9) 0.199(14) -0.001(9) 0.164(13) 0.022(9)
C52 0.035(4) 0.069(5) 0.086(6) 0.017(4) -0.006(3) -0.017(3)
C53 0.023(3) 0.075(5) 0.102(6) 0.018(4) 0.000(3) -0.002(3)
C54 0.033(3) 0.072(5) 0.068(5) 0.009(4) 0.006(3) -0.003(3)
C55 0.045(4) 0.072(5) 0.154(9) 0.010(5) -0.034(5) -0.025(4)
C56 0.040(4) 0.103(6) 0.117(7) -0.004(5) 0.011(4) 0.015(4)

loop_
_atom_type_symbol
_atom_type_description
_atom_type_scat_dispersion_real
_atom_type_scat_dispersion_imag
_atom_type_scat_source
C C 0.0033 0.0016 'International Tables Vol C Tables 4.2.6.8 and 6.1.1.4'
H H 0.0000 0.0000 'International Tables Vol C Tables 4.2.6.8 and 6.1.1.4'
N N 0.0061 0.0033 'International Tables Vol C Tables 4.2.6.8 and 6.1.1.4'
O O 0.0106 0.0060 'International Tables Vol C Tables 4.2.6.8 and 6.1.1.4'
Ni Ni 0.3393 1.1124 'International Tables Vol C Tables 4.2.6.8 and 6.1.1.4'
Zn Zn 0.2839 1.4301 'International Tables Vol C Tables 4.2.6.8 and 6.1.1.4'

loop_
_geom_angle_atom_site_label_1
_geom_angle_atom_site_label_2
_geom_angle_atom_site_label_3
_geom_angle
_geom_angle_site_symmetry_1
_geom_angle_site_symmetry_3
N5 Zn N6 83.88(19) . .
N5 Zn N3 119.67(19) . .
N6 Zn N3 125.06(19) . .
N5 Zn N4 134.18(19) . .
N6 Zn N4 115.73(19) . .
N3 Zn N4 83.92(18) . .
O1 Ni O2 94.5(2) . .
O1 Ni N2 172.8(2) . .
O2 Ni N2 91.5(2) . .
O1 Ni N1 90.67(19) . .
O2 Ni N1 172.6(2) . .
N2 Ni N1 83.75(19) . .
C52 O1 Ni 126.1(5) . .
C54 O2 Ni 125.7(5) . .
C1 N1 C3 123.2(4) . .
C1 N1 Ni 115.6(4) . .
C3 N1 Ni 121.1(3) . .
C2 N2 C12 121.6(5) . .
C2 N2 Ni 115.2(4) . .
C12 N2 Ni 121.0(3) . .
C1 N3 C21 125.3(4) . .
C1 N3 Zn 112.4(3) . .
C21 N3 Zn 122.3(3) . .
C2 N4 C28 123.8(4) . .
C2 N4 Zn 111.9(3) . .
C28 N4 Zn 122.9(3) . .
C35 N5 C37 123.9(5) . .
C35 N5 Zn 112.1(4) . .
C37 N5 Zn 122.1(3) . .
C35 N6 C45 125.3(5) 2_656 .
C35 N6 Zn 112.8(4) 2_656 .
C45 N6 Zn 120.5(3) . .
N1 C1 N3 132.4(5) . .
N1 C1 C2 111.7(4) . .
N3 C1 C2 115.8(4) . .
N2 C2 N4 131.5(5) . .
N2 C2 C1 113.1(5) . .
N4 C2 C1 115.3(5) . .
C4 C3 C8 120.0(6) . .
C4 C3 N1 120.3(6) . .
C8 C3 N1 119.6(6) . .
C5 C4 C3 118.9(7) . .
C5 C4 C9 120.8(7) . .
C3 C4 C9 120.3(6) . .
C6 C5 C4 122.1(7) . .
C7 C6 C5 118.3(7) . .
C7 C6 C10 123.0(8) . .
C5 C6 C10 118.7(8) . .
C6 C7 C8 122.7(7) . .
C3 C8 C7 117.9(7) . .
C3 C8 C11 120.4(6) . .
C7 C8 C11 121.7(7) . .
C17 C12 C13 121.5(6) . .
C17 C12 N2 121.7(6) . .
C13 C12 N2 116.8(6) . .
C14 C13 C12 117.7(7) . .
C14 C13 C18 120.8(7) . .
C12 C13 C18 121.4(6) . .
C15 C14 C13 122.3(8) . .
C14 C15 C16 118.2(7) . .
C14 C15 C19 120.1(9) . .
C16 C15 C19 121.6(8) . .
C15 C16 C17 123.3(7) . .
C12 C17 C16 116.7(7) . .
C12 C17 C20 120.9(6) . .
C16 C17 C20 122.4(7) . .
C26 C21 C22 117.6(6) . .
C26 C21 N3 120.9(6) . .
C22 C21 N3 121.3(6) . .
C23 C22 C21 120.7(7) . .
C22 C23 C24 122.1(8) . .
C25 C24 C23 117.0(7) . .
C25 C24 C27 121.5(8) . .
C23 C24 C27 121.5(8) . .
C24 C25 C26 121.0(7) . .
C21 C26 C25 121.3(7) . .
C33 C28 C29 118.7(6) . .
C33 C28 N4 121.1(6) . .
C29 C28 N4 120.1(6) . .
C28 C29 C30 119.5(7) . .
C31 C30 C29 121.3(7) . .
C32 C31 C30 118.2(6) . .
C32 C31 C34 122.3(8) . .
C30 C31 C34 119.6(8) . .
C31 C32 C33 121.2(7) . .
C28 C33 C32 120.9(7) . .
N6 C35 N5 129.2(6) 2_656 .
N6 C35 C35 114.9(6) 2_656 2_656
N5 C35 C35 115.9(6) . 2_656
C37 C36 C41 118.4(6) . .
C37 C36 C44 120.4(6) . .
C41 C36 C44 121.2(6) . .
C36 C37 C38 119.1(6) . .
C36 C37 N5 119.4(5) . .
C38 C37 N5 121.2(5) . .
C39 C38 C37 119.6(6) . .
C39 C38 C42 118.9(6) . .
C37 C38 C42 121.1(6) . .
C38 C39 C40 122.2(7) . .
C41 C40 C39 116.6(7) . .
C41 C40 C43 122.8(7) . .
C39 C40 C43 120.6(7) . .
C40 C41 C36 124.1(6) . .
C46 C45 C50 118.2(7) . .
C46 C45 N6 118.2(6) . .
C50 C45 N6 122.8(6) . .
C47 C46 C45 120.6(8) . .
C46 C47 C48 121.0(9) . .
C49 C48 C47 117.8(8) . .
C49 C48 C51 121.7(11) . .
C47 C48 C51 120.5(10) . .
C48 C49 C50 122.5(8) . .
C49 C50 C45 119.8(7) . .
O1 C52 C53 124.6(7) . .
O1 C52 C55 112.9(7) . .
C53 C52 C55 122.4(6) . .
C54 C53 C52 123.6(6) . .
O2 C54 C53 125.0(7) . .
O2 C54 C56 113.6(6) . .
C53 C54 C56 121.4(6) . .

loop_
_geom_bond_atom_site_label_1
_geom_bond_atom_site_label_2
_geom_bond_distance
_geom_bond_site_symmetry_2
Zn N5 1.996(5) .
Zn N6 2.000(5) .
Zn N3 2.002(4) .
Zn N4 2.007(4) .
Ni O1 1.840(4) .
Ni O2 1.864(4) .
Ni N2 1.885(4) .
Ni N1 1.897(4) .
O1 C52 1.290(7) .
O2 C54 1.279(7) .
N1 C1 1.309(6) .
N1 C3 1.434(7) .
N2 C2 1.312(7) .
N2 C12 1.443(7) .
N3 C1 1.334(7) .
N3 C21 1.428(7) .
N4 C2 1.344(7) .
N4 C28 1.447(7) .
N5 C35 1.343(7) .
N5 C37 1.422(8) .
N6 C35 1.338(7) 2_656
N6 C45 1.423(8) .
C1 C2 1.524(8) .
C3 C4 1.390(9) .
C3 C8 1.396(9) .
C4 C5 1.392(10) .
C4 C9 1.526(11) .
C5 C6 1.369(11) .
C6 C7 1.352(11) .
C6 C10 1.541(9) .
C7 C8 1.406(9) .
C8 C11 1.525(11) .
C12 C17 1.394(9) .
C12 C13 1.414(9) .
C13 C14 1.408(9) .
C13 C18 1.528(10) .
C14 C15 1.360(11) .
C15 C16 1.384(11) .
C15 C19 1.527(10) .
C16 C17 1.409(9) .
C17 C20 1.476(10) .
C21 C26 1.372(9) .
C21 C22 1.376(9) .
C22 C23 1.371(9) .
C23 C24 1.383(11) .
C24 C25 1.372(11) .
C24 C27 1.533(10) .
C25 C26 1.389(10) .
C28 C33 1.380(9) .
C28 C29 1.396(9) .
C29 C30 1.398(9) .
C30 C31 1.387(11) .
C31 C32 1.378(11) .
C31 C34 1.531(10) .
C32 C33 1.383(9) .
C35 N6 1.338(7) 2_656
C35 C35 1.518(12) 2_656
C36 C37 1.397(8) .
C36 C41 1.406(10) .
C36 C44 1.476(9) .
C37 C38 1.411(8) .
C38 C39 1.385(10) .
C38 C42 1.551(10) .
C39 C40 1.405(10) .
C40 C41 1.356(10) .
C40 C43 1.519(10) .
C45 C46 1.395(9) .
C45 C50 1.416(9) .
C46 C47 1.386(11) .
C47 C48 1.421(14) .
C48 C49 1.358(12) .
C48 C51 1.554(12) .
C49 C50 1.395(10) .
C52 C53 1.373(10) .
C52 C55 1.520(10) .
C53 C54 1.372(10) .
C54 C56 1.512(10) .
